data_1502624
loop_
_publ_author_name
'Diaconescu, Paula L.'

_publ_section_title
;
 Reactions of aromatic N-heterocycles with d0fn-metal alkyl complexes
 supported by chelating diamide ligands.
;
_journal_issue 10
_journal_name_full 'Accounts of chemical research'
_journal_page_first 1352
_journal_page_last 1363
_journal_paper_doi 10.1021/ar1000605
_journal_volume 43
_journal_year 2010
_chemical_formula_moiety 'C41 H49 Fe Lu N2 O, C7'
_chemical_formula_sum 'C48 H49 Fe Lu N2 O'
_chemical_formula_weight 900.71
_chemical_name_systematic
; 
 ? 
;
_space_group_IT_number 54
_symmetry_cell_setting monoclinic
_symmetry_space_group_name_Hall '-P 2a 2ac'
_symmetry_space_group_name_H-M 'P c c a'
_atom_sites_solution_hydrogens geom
_atom_sites_solution_primary direct
_atom_sites_solution_secondary difmap
_audit_creation_method SHELXL-97
_cell_angle_alpha 90.00
_cell_angle_beta 90.00
_cell_angle_gamma 90.00
_cell_formula_units_Z 8
_cell_length_a 20.6899(18)
_cell_length_b 23.815(2)
_cell_length_c 16.4542(15)
_cell_measurement_reflns_used 9889
_cell_measurement_temperature 100(2)
_cell_measurement_theta_max 29.73
_cell_measurement_theta_min 3.77
_cell_volume 8107.5(12)
_computing_cell_refinement 'Bruker APEX11'
_computing_data_collection 'Bruker APEX11'
_computing_data_reduction 'Bruker SAINT'
_computing_molecular_graphics 'Bruker SHELXTL'
_computing_publication_material 'Bruker SHELXTL'
_computing_structure_refinement 'SHELXL-97 (Sheldrick, 1997)'
_computing_structure_solution 'SHELXS-97 (Sheldrick, 1990)'
_diffrn_ambient_temperature 100(2)
_diffrn_measured_fraction_theta_full 0.996
_diffrn_measured_fraction_theta_max 0.977
_diffrn_measurement_device_type 'CCD area detector'
_diffrn_measurement_method 'phi and omega scans'
_diffrn_radiation_monochromator graphite
_diffrn_radiation_source 'fine-focus sealed tube'
_diffrn_radiation_type MoK\a
_diffrn_radiation_wavelength 0.71073
_diffrn_reflns_av_R_equivalents 0.0558
_diffrn_reflns_av_sigmaI/netI 0.0410
_diffrn_reflns_limit_h_max 28
_diffrn_reflns_limit_h_min -29
_diffrn_reflns_limit_k_max 32
_diffrn_reflns_limit_k_min -33
_diffrn_reflns_limit_l_max 22
_diffrn_reflns_limit_l_min -22
_diffrn_reflns_number 78167
_diffrn_reflns_theta_full 25.00
_diffrn_reflns_theta_max 30.50
_diffrn_reflns_theta_min 3.70
_exptl_absorpt_coefficient_mu 2.817
_exptl_absorpt_correction_T_max 0.8720
_exptl_absorpt_correction_T_min 0.7659
_exptl_absorpt_correction_type multi-scan
_exptl_absorpt_process_details 'Sadabs (Bruker)'
_exptl_crystal_colour yellow
_exptl_crystal_density_diffrn 1.476
_exptl_crystal_density_method 'not measured'
_exptl_crystal_description block
_exptl_crystal_F_000 3648
_exptl_crystal_size_max 0.10
_exptl_crystal_size_mid 0.08
_exptl_crystal_size_min 0.05
_refine_diff_density_max 1.852
_refine_diff_density_min -1.893
_refine_diff_density_rms 0.159
_refine_ls_extinction_method none
_refine_ls_goodness_of_fit_ref 1.279
_refine_ls_hydrogen_treatment constr
_refine_ls_matrix_type full
_refine_ls_number_parameters 504
_refine_ls_number_reflns 12091
_refine_ls_number_restraints 0
_refine_ls_restrained_S_all 1.279
_refine_ls_R_factor_all 0.0766
_refine_ls_R_factor_gt 0.0574
_refine_ls_shift/su_max 0.023
_refine_ls_shift/su_mean 0.001
_refine_ls_structure_factor_coef Fsqd
_refine_ls_weighting_details 'calc w=1/[\s^2^(Fo^2^)+(0.0000P)^2^+79.7087P] where P=(Fo^2^+2Fc^2^)/3'
_refine_ls_weighting_scheme calc
_refine_ls_wR_factor_gt 0.1216
_refine_ls_wR_factor_ref 0.1267
_reflns_number_gt 9402
_reflns_number_total 12091
_reflns_threshold_expression >2sigma(I)
_cod_data_source_file ar1000605_si_003.cif
_cod_data_source_block 1MesLu-(CH2Ar)(THF)
_cod_original_cell_volume 8107.3(12)
_cod_database_code 1502624

loop_
_symmetry_equiv_pos_as_xyz
'x, y, z'
'-x+1/2, -y, z'
'-x, y, -z+1/2'
'x+1/2, -y, -z+1/2'
'-x, -y, -z'
'x-1/2, y, -z'
'x, -y, z-1/2'
'-x-1/2, y, z-1/2'

loop_
_atom_site_label
_atom_site_type_symbol
_atom_site_fract_x
_atom_site_fract_y
_atom_site_fract_z
_atom_site_U_iso_or_equiv
_atom_site_adp_type
_atom_site_occupancy
_atom_site_symmetry_multiplicity
_atom_site_calc_flag
_atom_site_refinement_flags
Lu1 Lu 0.148667(11) 0.276532(9) 0.066061(14) 0.01680(6) Uani 1 1 d .
Fe1 Fe 0.02645(4) 0.35300(3) 0.07397(5) 0.01754(16) Uani 1 1 d .
N1 N 0.1720(2) 0.35621(19) 0.0114(3) 0.0182(9) Uani 1 1 d .
N2 N 0.0634(2) 0.2263(2) 0.0379(3) 0.0217(10) Uani 1 1 d .
O1 O 0.2249(2) 0.22897(17) -0.0021(3) 0.0221(8) Uani 1 1 d .
C1 C 0.1823(3) 0.2760(3) 0.2040(4) 0.0280(13) Uani 1 1 d .
H1A H 0.2164 0.3043 0.2147 0.034 Uiso 1 1 calc R
H1B H 0.1457 0.2820 0.2418 0.034 Uiso 1 1 calc R
C2 C 0.2075(3) 0.2181(3) 0.2085(3) 0.0241(12) Uani 1 1 d .
C3 C 0.2732(3) 0.2066(3) 0.1928(4) 0.0284(14) Uani 1 1 d .
H3A H 0.3025 0.2368 0.1848 0.034 Uiso 1 1 calc R
C4 C 0.2957(3) 0.1517(4) 0.1888(4) 0.0360(17) Uani 1 1 d .
C5 C 0.3654(4) 0.1400(5) 0.1675(5) 0.059(3) Uani 1 1 d .
H5A H 0.3729 0.0994 0.1676 0.089 Uiso 1 1 calc R
H5B H 0.3937 0.1580 0.2076 0.089 Uiso 1 1 calc R
H5C H 0.3748 0.1551 0.1134 0.089 Uiso 1 1 calc R
C6 C 0.2537(4) 0.1079(3) 0.2014(4) 0.0378(17) Uani 1 1 d .
H6A H 0.2696 0.0705 0.1994 0.045 Uiso 1 1 calc R
C7 C 0.1885(4) 0.1168(3) 0.2169(5) 0.0361(16) Uani 1 1 d .
C8 C 0.1417(5) 0.0695(4) 0.2328(7) 0.070(3) Uani 1 1 d .
H8A H 0.1577 0.0351 0.2071 0.105 Uiso 1 1 calc R
H8B H 0.0993 0.0791 0.2102 0.105 Uiso 1 1 calc R
H8C H 0.1377 0.0635 0.2915 0.105 Uiso 1 1 calc R
C9 C 0.1668(3) 0.1725(3) 0.2195(4) 0.0294(14) Uani 1 1 d .
H9A H 0.1223 0.1793 0.2294 0.035 Uiso 1 1 calc R
C10 C 0.2844(4) 0.2526(3) -0.0370(6) 0.046(2) Uani 1 1 d .
H10A H 0.3052 0.2787 0.0018 0.055 Uiso 1 1 calc R
H10B H 0.2748 0.2732 -0.0879 0.055 Uiso 1 1 calc R
C11 C 0.3269(3) 0.2037(3) -0.0535(5) 0.0406(18) Uani 1 1 d .
H11A H 0.3547 0.1953 -0.0061 0.049 Uiso 1 1 calc R
H11B H 0.3545 0.2105 -0.1016 0.049 Uiso 1 1 calc R
C12 C 0.2796(4) 0.1566(3) -0.0690(6) 0.047(2) Uani 1 1 d .
H12A H 0.2635 0.1576 -0.1256 0.056 Uiso 1 1 calc R
H12B H 0.2999 0.1196 -0.0588 0.056 Uiso 1 1 calc R
C13 C 0.2261(3) 0.1675(2) -0.0099(4) 0.0235(12) Uani 1 1 d .
H13A H 0.1844 0.1532 -0.0310 0.028 Uiso 1 1 calc R
H13B H 0.2351 0.1495 0.0431 0.028 Uiso 1 1 calc R
C14 C 0.0163(3) 0.2648(2) 0.0640(5) 0.0295(14) Uani 1 1 d .
C15 C 0.0076(4) 0.2840(3) 0.1462(5) 0.0381(19) Uani 1 1 d .
H15A H 0.0336 0.2719 0.1943 0.046 Uiso 1 1 calc R
C16 C -0.0439(4) 0.3233(3) 0.1474(7) 0.057(3) Uani 1 1 d .
H16A H -0.0614 0.3425 0.1968 0.068 Uiso 1 1 calc R
C17 C -0.0676(3) 0.3289(3) 0.0685(8) 0.061(3) Uani 1 1 d .
H17A H -0.1047 0.3531 0.0516 0.073 Uiso 1 1 calc R
C18 C -0.0301(3) 0.2940(3) 0.0159(6) 0.045(2) Uani 1 1 d .
H18A H -0.0358 0.2903 -0.0442 0.054 Uiso 1 1 calc R
C19 C 0.1167(3) 0.3865(2) 0.0376(4) 0.0198(11) Uani 1 1 d .
C20 C 0.1001(3) 0.4012(3) 0.1199(4) 0.0277(14) Uani 1 1 d .
H20A H 0.1263 0.3917 0.1691 0.033 Uiso 1 1 calc R
C21 C 0.0412(3) 0.4309(3) 0.1207(5) 0.0320(16) Uani 1 1 d .
H21A H 0.0194 0.4471 0.1696 0.038 Uiso 1 1 calc R
C22 C 0.0185(3) 0.4344(3) 0.0386(5) 0.0309(15) Uani 1 1 d .
H22A H -0.0219 0.4534 0.0199 0.037 Uiso 1 1 calc R
C23 C 0.0642(3) 0.4065(3) -0.0117(4) 0.0274(14) Uani 1 1 d .
H23A H 0.0604 0.4017 -0.0719 0.033 Uiso 1 1 calc R
C24 C 0.2190(3) 0.3876(2) -0.0319(4) 0.0170(11) Uani 1 1 d .
C25 C 0.2229(3) 0.3845(3) -0.1173(4) 0.0206(11) Uani 1 1 d .
C26 C 0.1755(3) 0.3490(3) -0.1658(4) 0.0306(15) Uani 1 1 d .
H26A H 0.1845 0.3533 -0.2240 0.046 Uiso 1 1 calc R
H26B H 0.1313 0.3615 -0.1543 0.046 Uiso 1 1 calc R
H26C H 0.1803 0.3095 -0.1504 0.046 Uiso 1 1 calc R
C27 C 0.2707(3) 0.4145(3) -0.1580(4) 0.0212(12) Uani 1 1 d .
H27A H 0.2729 0.4120 -0.2156 0.025 Uiso 1 1 calc R
C28 C 0.3154(3) 0.4480(2) -0.1176(4) 0.0200(11) Uani 1 1 d .
C29 C 0.3658(3) 0.4810(3) -0.1630(4) 0.0267(13) Uani 1 1 d .
H29A H 0.3867 0.4567 -0.2033 0.040 Uiso 1 1 calc R
H29B H 0.3983 0.4950 -0.1247 0.040 Uiso 1 1 calc R
H29C H 0.3452 0.5128 -0.1907 0.040 Uiso 1 1 calc R
C30 C 0.3113(3) 0.4502(2) -0.0333(4) 0.0195(11) Uani 1 1 d .
H30A H 0.3416 0.4724 -0.0041 0.023 Uiso 1 1 calc R
C31 C 0.2642(3) 0.4209(2) 0.0092(4) 0.0191(11) Uani 1 1 d .
C32 C 0.2621(3) 0.4248(3) 0.1012(4) 0.0257(13) Uani 1 1 d .
H32A H 0.3002 0.4451 0.1207 0.039 Uiso 1 1 calc R
H32B H 0.2618 0.3869 0.1244 0.039 Uiso 1 1 calc R
H32C H 0.2229 0.4448 0.1179 0.039 Uiso 1 1 calc R
C33 C 0.0395(3) 0.1790(2) -0.0054(4) 0.0236(13) Uani 1 1 d .
C34 C 0.0525(3) 0.1726(3) -0.0891(4) 0.0262(13) Uani 1 1 d .
C35 C 0.0319(3) 0.1240(3) -0.1290(5) 0.0321(15) Uani 1 1 d .
H35A H 0.0415 0.1195 -0.1851 0.039 Uiso 1 1 calc R
C36 C -0.0024(4) 0.0820(3) -0.0889(5) 0.0350(17) Uani 1 1 d .
C37 C -0.0165(3) 0.0898(3) -0.0075(5) 0.0355(17) Uani 1 1 d .
H37A H -0.0410 0.0619 0.0200 0.043 Uiso 1 1 calc R
C38 C 0.0038(3) 0.1370(3) 0.0357(5) 0.0285(14) Uani 1 1 d .
C39 C -0.0103(3) 0.1423(3) 0.1250(5) 0.0341(16) Uani 1 1 d .
H39A H -0.0257 0.1062 0.1459 0.051 Uiso 1 1 calc R
H39B H -0.0436 0.1710 0.1334 0.051 Uiso 1 1 calc R
H39C H 0.0293 0.1532 0.1538 0.051 Uiso 1 1 calc R
C40 C 0.0880(4) 0.2173(3) -0.1354(4) 0.0313(15) Uani 1 1 d .
H40A H 0.0818 0.2115 -0.1938 0.047 Uiso 1 1 calc R
H40B H 0.1342 0.2153 -0.1224 0.047 Uiso 1 1 calc R
H40C H 0.0712 0.2543 -0.1200 0.047 Uiso 1 1 calc R
C41 C -0.0229(4) 0.0292(3) -0.1338(6) 0.049(2) Uani 1 1 d .
H41A H -0.0484 0.0396 -0.1816 0.073 Uiso 1 1 calc R
H41B H -0.0490 0.0056 -0.0977 0.073 Uiso 1 1 calc R
H41C H 0.0156 0.0084 -0.1511 0.073 Uiso 1 1 calc R
C1S C 0.2356(5) 0.0096(5) 0.8794(4) 0.037(4) Uani 0.50 1 d PG
C2S C 0.1759(4) 0.0321(4) 0.9001(6) 0.030(3) Uani 0.50 1 d PG
C3S C 0.1563(4) 0.0331(4) 0.9809(7) 0.246(18) Uani 1 1 d G
C4S C 0.1965(6) 0.0115(5) 1.0410(4) 0.050(5) Uani 0.50 1 d PG
C5S C 0.2562(5) -0.0110(5) 1.0203(5) 0.043(5) Uani 0.50 1 d PG
C6S C 0.2758(4) -0.0119(4) 0.9395(6) 0.033(3) Uani 0.50 1 d PG
C7S C 0.9390(4) 0.4222(4) 0.8280(5) 0.024(3) Uani 0.50 1 d PG
C8S C 0.9229(3) 0.3671(4) 0.8473(4) 0.151(10) Uani 1 1 d G
C9S C 0.9533(5) 0.3228(3) 0.8077(6) 0.032(3) Uani 0.50 1 d PG
C10S C 0.9999(5) 0.3336(3) 0.7496(6) 0.029(2) Uani 1 2 d SG
C11S C 1.0158(4) 0.3887(3) 0.7294(5) 0.027(3) Uani 0.50 1 d PG
C12S C 0.9854(4) 0.4330(2) 0.7690(5) 0.028(3) Uani 0.50 1 d PG

loop_
_atom_site_aniso_label
_atom_site_aniso_U_11
_atom_site_aniso_U_22
_atom_site_aniso_U_33
_atom_site_aniso_U_23
_atom_site_aniso_U_13
_atom_site_aniso_U_12
Lu1 0.01523(10) 0.01576(10) 0.01941(11) 0.00050(9) -0.00033(10) -0.00062(9)
Fe1 0.0155(3) 0.0147(3) 0.0224(4) 0.0011(3) 0.0037(3) 0.0001(3)
N1 0.018(2) 0.016(2) 0.021(2) -0.0002(18) 0.0054(19) 0.0019(18)
N2 0.017(2) 0.017(2) 0.031(3) -0.001(2) -0.0025(19) -0.0007(19)
O1 0.0209(19) 0.019(2) 0.027(2) -0.0009(17) 0.0057(17) 0.0000(17)
C1 0.039(3) 0.027(3) 0.017(3) 0.003(3) -0.008(3) 0.006(3)
C2 0.032(3) 0.031(3) 0.009(2) -0.001(2) -0.005(2) 0.007(3)
C3 0.025(3) 0.042(4) 0.019(3) -0.004(3) -0.003(2) 0.002(3)
C4 0.031(3) 0.059(5) 0.018(3) -0.010(3) -0.007(3) 0.019(3)
C5 0.034(4) 0.103(8) 0.040(5) 0.002(5) 0.003(4) 0.031(5)
C6 0.052(4) 0.034(4) 0.028(4) -0.010(3) -0.012(3) 0.015(3)
C7 0.042(4) 0.034(4) 0.033(4) 0.002(3) -0.009(3) 0.002(3)
C8 0.065(6) 0.040(5) 0.105(9) 0.016(5) -0.036(6) -0.014(5)
C9 0.026(3) 0.038(4) 0.024(3) 0.001(3) -0.008(2) 0.004(3)
C10 0.031(4) 0.028(4) 0.078(6) 0.000(4) 0.032(4) -0.004(3)
C11 0.027(3) 0.039(4) 0.056(5) -0.009(4) 0.012(3) 0.005(3)
C12 0.057(5) 0.034(4) 0.049(5) -0.012(4) 0.024(4) -0.002(4)
C13 0.029(3) 0.019(3) 0.023(3) -0.003(2) 0.002(2) -0.004(2)
C14 0.014(2) 0.016(3) 0.058(4) 0.000(3) 0.006(3) -0.004(2)
C15 0.041(4) 0.020(3) 0.054(5) 0.013(3) 0.032(4) 0.009(3)
C16 0.041(4) 0.026(4) 0.104(8) 0.010(4) 0.057(5) 0.007(3)
C17 0.015(3) 0.016(3) 0.151(10) -0.014(5) 0.006(5) 0.000(2)
C18 0.021(3) 0.020(3) 0.094(7) -0.015(4) -0.022(4) 0.001(3)
C19 0.022(3) 0.014(2) 0.024(3) 0.001(2) 0.005(2) -0.003(2)
C20 0.020(3) 0.033(3) 0.031(3) -0.013(3) 0.003(3) -0.003(3)
C21 0.021(3) 0.026(3) 0.049(4) -0.019(3) 0.010(3) -0.004(3)
C22 0.026(3) 0.018(3) 0.049(4) 0.012(3) 0.014(3) 0.006(2)
C23 0.027(3) 0.028(3) 0.027(3) 0.014(3) 0.013(3) 0.010(3)
C24 0.014(2) 0.015(3) 0.021(3) -0.001(2) 0.002(2) 0.001(2)
C25 0.018(3) 0.023(3) 0.021(3) -0.001(2) -0.001(2) -0.002(2)
C26 0.027(3) 0.045(4) 0.020(3) -0.006(3) -0.003(3) -0.013(3)
C27 0.022(3) 0.027(3) 0.015(3) -0.001(2) 0.006(2) 0.000(2)
C28 0.018(3) 0.017(3) 0.025(3) 0.001(2) 0.004(2) 0.004(2)
C29 0.020(3) 0.026(3) 0.034(3) 0.005(3) 0.009(3) -0.002(2)
C30 0.015(2) 0.019(3) 0.025(3) -0.002(2) 0.002(2) -0.001(2)
C31 0.018(3) 0.019(3) 0.020(3) 0.000(2) 0.003(2) 0.002(2)
C32 0.023(3) 0.033(3) 0.022(3) -0.009(3) 0.000(2) -0.006(3)
C33 0.016(3) 0.014(3) 0.040(4) 0.005(2) -0.009(3) 0.001(2)
C34 0.024(3) 0.020(3) 0.035(3) 0.002(2) -0.012(3) 0.000(2)
C35 0.035(4) 0.023(3) 0.038(4) 0.000(3) -0.012(3) 0.002(3)
C36 0.033(3) 0.017(3) 0.056(5) 0.000(3) -0.020(3) -0.001(3)
C37 0.031(4) 0.020(3) 0.056(5) 0.008(3) -0.013(3) -0.004(3)
C38 0.022(3) 0.015(3) 0.049(4) 0.005(3) -0.011(3) 0.001(2)
C39 0.031(3) 0.025(3) 0.046(4) 0.010(3) -0.008(3) -0.006(3)
C40 0.042(4) 0.026(3) 0.026(3) -0.001(3) -0.011(3) -0.004(3)
C41 0.047(5) 0.022(3) 0.078(6) -0.004(4) -0.020(5) -0.003(3)
C1S 0.037(10) 0.048(11) 0.025(6) 0.002(6) -0.002(6) 0.005(7)
C2S 0.041(8) 0.026(7) 0.022(6) 0.006(5) -0.017(6) -0.006(6)
C3S 0.040(7) 0.040(7) 0.66(5) -0.055(18) 0.011(18) -0.008(6)
C4S 0.037(8) 0.084(14) 0.029(8) 0.003(8) 0.002(7) 0.019(9)
C5S 0.056(12) 0.050(16) 0.023(6) 0.007(6) -0.006(9) 0.000(11)
C6S 0.040(7) 0.017(6) 0.043(8) 0.001(6) -0.002(7) -0.002(5)
C7S 0.010(5) 0.057(8) 0.005(5) -0.009(5) -0.004(4) 0.013(5)
C8S 0.053(7) 0.36(3) 0.037(6) -0.073(11) -0.027(5) 0.072(12)
C9S 0.038(7) 0.031(7) 0.026(7) 0.001(5) -0.015(6) -0.003(6)
C10S 0.036(5) 0.026(4) 0.026(5) 0.000 -0.014(4) 0.000
C11S 0.027(7) 0.034(7) 0.019(6) 0.001(5) -0.009(4) -0.002(5)
C12S 0.028(8) 0.029(6) 0.029(8) -0.001(5) -0.013(5) 0.003(5)

loop_
_atom_type_symbol
_atom_type_description
_atom_type_scat_dispersion_real
_atom_type_scat_dispersion_imag
_atom_type_scat_source
C C 0.0033 0.0016 'International Tables Vol C Tables 4.2.6.8 and 6.1.1.4'
H H 0.0000 0.0000 'International Tables Vol C Tables 4.2.6.8 and 6.1.1.4'
N N 0.0061 0.0033 'International Tables Vol C Tables 4.2.6.8 and 6.1.1.4'
Fe Fe 0.3463 0.8444 'International Tables Vol C Tables 4.2.6.8 and 6.1.1.4'
Lu Lu -0.4720 5.8584 'International Tables Vol C Tables 4.2.6.8 and 6.1.1.4'
O O 0.0106 0.0060 'International Tables Vol C Tables 4.2.6.8 and 6.1.1.4'

loop_
_geom_angle_atom_site_label_1
_geom_angle_atom_site_label_2
_geom_angle_atom_site_label_3
_geom_angle
_geom_angle_site_symmetry_1
_geom_angle_site_symmetry_3
N1 Lu1 N2 125.14(19) . .
N1 Lu1 O1 94.51(16) . .
N2 Lu1 O1 100.69(17) . .
N1 Lu1 C1 109.8(2) . .
N2 Lu1 C1 115.9(2) . .
O1 Lu1 C1 105.6(2) . .
N1 Lu1 C19 30.84(17) . .
N2 Lu1 C19 107.00(18) . .
O1 Lu1 C19 124.53(16) . .
C1 Lu1 C19 103.8(2) . .
N1 Lu1 C14 107.89(18) . .
N2 Lu1 C14 30.35(18) . .
O1 Lu1 C14 129.94(18) . .
C1 Lu1 C14 107.6(2) . .
C19 Lu1 C14 81.66(17) . .
N1 Lu1 C2 130.30(19) . .
N2 Lu1 C2 103.94(19) . .
O1 Lu1 C2 82.56(16) . .
C1 Lu1 C2 29.23(19) . .
C19 Lu1 C2 132.68(18) . .
C14 Lu1 C2 111.6(2) . .
N1 Lu1 Fe1 71.62(13) . .
N2 Lu1 Fe1 70.94(13) . .
O1 Lu1 Fe1 152.38(11) . .
C1 Lu1 Fe1 101.58(16) . .
C19 Lu1 Fe1 41.72(12) . .
C14 Lu1 Fe1 41.71(12) . .
C2 Lu1 Fe1 124.75(12) . .
C16 Fe1 C22 116.6(3) . .
C16 Fe1 C21 101.6(3) . .
C22 Fe1 C21 41.3(3) . .
C16 Fe1 C17 40.3(4) . .
C22 Fe1 C17 100.3(3) . .
C21 Fe1 C17 114.8(3) . .
C16 Fe1 C20 120.7(4) . .
C22 Fe1 C20 68.4(3) . .
C21 Fe1 C20 40.4(3) . .
C17 Fe1 C20 152.4(3) . .
C16 Fe1 C23 154.3(3) . .
C22 Fe1 C23 40.7(2) . .
C21 Fe1 C23 68.6(3) . .
C17 Fe1 C23 120.6(4) . .
C20 Fe1 C23 67.9(3) . .
C16 Fe1 C18 68.3(4) . .
C22 Fe1 C18 118.1(3) . .
C21 Fe1 C18 151.9(3) . .
C17 Fe1 C18 40.8(3) . .
C20 Fe1 C18 166.6(3) . .
C23 Fe1 C18 108.7(4) . .
C16 Fe1 C15 40.6(3) . .
C22 Fe1 C15 155.4(3) . .
C21 Fe1 C15 122.5(3) . .
C17 Fe1 C15 67.6(4) . .
C20 Fe1 C15 111.9(3) . .
C23 Fe1 C15 163.8(3) . .
C18 Fe1 C15 67.5(4) . .
C16 Fe1 C19 159.5(4) . .
C22 Fe1 C19 68.3(2) . .
C21 Fe1 C19 68.3(2) . .
C17 Fe1 C19 159.9(4) . .
C20 Fe1 C19 40.4(2) . .
C23 Fe1 C19 40.3(2) . .
C18 Fe1 C19 128.7(3) . .
C15 Fe1 C19 129.0(3) . .
C16 Fe1 C14 68.1(3) . .
C22 Fe1 C14 156.4(3) . .
C21 Fe1 C14 161.9(3) . .
C17 Fe1 C14 67.7(2) . .
C20 Fe1 C14 131.1(3) . .
C23 Fe1 C14 126.9(3) . .
C18 Fe1 C14 39.8(3) . .
C15 Fe1 C14 40.2(3) . .
C19 Fe1 C14 116.1(2) . .
C16 Fe1 Lu1 113.9(2) . .
C22 Fe1 Lu1 127.68(18) . .
C21 Fe1 Lu1 115.32(19) . .
C17 Fe1 Lu1 127.6(2) . .
C20 Fe1 Lu1 74.92(18) . .
C23 Fe1 Lu1 91.48(17) . .
C18 Fe1 Lu1 92.45(19) . .
C15 Fe1 Lu1 73.32(19) . .
C19 Fe1 Lu1 59.54(16) . .
C14 Fe1 Lu1 59.87(15) . .
C24 N1 C19 115.9(4) . .
C24 N1 Lu1 145.8(4) . .
C19 N1 Lu1 98.1(3) . .
C14 N2 C33 115.4(5) . .
C14 N2 Lu1 97.9(3) . .
C33 N2 Lu1 145.3(4) . .
C13 O1 C10 109.5(5) . .
C13 O1 Lu1 124.0(3) . .
C10 O1 Lu1 126.2(4) . .
C2 C1 Lu1 99.0(4) . .
C2 C1 H1A 112.0 . .
Lu1 C1 H1A 112.0 . .
C2 C1 H1B 112.0 . .
Lu1 C1 H1B 112.0 . .
H1A C1 H1B 109.7 . .
C9 C2 C3 117.2(6) . .
C9 C2 C1 121.6(6) . .
C3 C2 C1 120.8(6) . .
C9 C2 Lu1 102.7(4) . .
C3 C2 Lu1 109.8(4) . .
C1 C2 Lu1 51.8(3) . .
C4 C3 C2 120.9(7) . .
C4 C3 H3A 119.5 . .
C2 C3 H3A 119.5 . .
C6 C4 C3 119.7(7) . .
C6 C4 C5 120.0(8) . .
C3 C4 C5 120.3(8) . .
C4 C5 H5A 109.5 . .
C4 C5 H5B 109.5 . .
H5A C5 H5B 109.5 . .
C4 C5 H5C 109.5 . .
H5A C5 H5C 109.5 . .
H5B C5 H5C 109.5 . .
C4 C6 C7 121.8(7) . .
C4 C6 H6A 119.1 . .
C7 C6 H6A 119.1 . .
C6 C7 C9 117.5(7) . .
C6 C7 C8 122.7(7) . .
C9 C7 C8 119.8(7) . .
C7 C8 H8A 109.5 . .
C7 C8 H8B 109.5 . .
H8A C8 H8B 109.5 . .
C7 C8 H8C 109.5 . .
H8A C8 H8C 109.5 . .
H8B C8 H8C 109.5 . .
C2 C9 C7 122.9(6) . .
C2 C9 H9A 118.5 . .
C7 C9 H9A 118.5 . .
O1 C10 C11 105.5(6) . .
O1 C10 H10A 110.7 . .
C11 C10 H10A 110.7 . .
O1 C10 H10B 110.7 . .
C11 C10 H10B 110.7 . .
H10A C10 H10B 108.8 . .
C10 C11 C12 103.3(6) . .
C10 C11 H11A 111.1 . .
C12 C11 H11A 111.1 . .
C10 C11 H11B 111.1 . .
C12 C11 H11B 111.1 . .
H11A C11 H11B 109.1 . .
C13 C12 C11 103.9(6) . .
C13 C12 H12A 111.0 . .
C11 C12 H12A 111.0 . .
C13 C12 H12B 111.0 . .
C11 C12 H12B 111.0 . .
H12A C12 H12B 109.0 . .
O1 C13 C12 104.0(5) . .
O1 C13 H13A 110.9 . .
C12 C13 H13A 110.9 . .
O1 C13 H13B 110.9 . .
C12 C13 H13B 110.9 . .
H13A C13 H13B 109.0 . .
N2 C14 C18 128.0(7) . .
N2 C14 C15 125.6(6) . .
C18 C14 C15 106.3(6) . .
N2 C14 Fe1 127.0(4) . .
C18 C14 Fe1 68.0(3) . .
C15 C14 Fe1 67.9(3) . .
N2 C14 Lu1 51.7(3) . .
C18 C14 Lu1 128.8(5) . .
C15 C14 Lu1 94.6(4) . .
Fe1 C14 Lu1 78.43(17) . .
C16 C15 C14 108.5(8) . .
C16 C15 Fe1 68.0(4) . .
C14 C15 Fe1 71.9(4) . .
C16 C15 H15A 125.7 . .
C14 C15 H15A 125.7 . .
Fe1 C15 H15A 125.7 . .
C17 C16 C15 108.3(8) . .
C17 C16 Fe1 70.3(5) . .
C15 C16 Fe1 71.4(4) . .
C17 C16 H16A 125.8 . .
C15 C16 H16A 125.8 . .
Fe1 C16 H16A 125.8 . .
C16 C17 C18 108.5(7) . .
C16 C17 Fe1 69.4(4) . .
C18 C17 Fe1 70.7(4) . .
C16 C17 H17A 125.8 . .
C18 C17 H17A 125.8 . .
Fe1 C17 H17A 125.8 . .
C14 C18 C17 108.3(9) . .
C14 C18 Fe1 72.2(4) . .
C17 C18 Fe1 68.4(4) . .
C14 C18 H18A 125.8 . .
C17 C18 H18A 125.8 . .
Fe1 C18 H18A 125.8 . .
N1 C19 C23 127.4(5) . .
N1 C19 C20 126.9(6) . .
C23 C19 C20 105.6(5) . .
N1 C19 Fe1 127.3(4) . .
C23 C19 Fe1 67.5(3) . .
C20 C19 Fe1 67.3(3) . .
N1 C19 Lu1 51.1(3) . .
C23 C19 Lu1 126.6(4) . .
C20 C19 Lu1 97.4(4) . .
Fe1 C19 Lu1 78.74(17) . .
C21 C20 C19 109.7(6) . .
C21 C20 Fe1 69.0(4) . .
C19 C20 Fe1 72.2(3) . .
C21 C20 H20A 125.2 . .
C19 C20 H20A 125.2 . .
Fe1 C20 H20A 125.2 . .
C20 C21 C22 107.7(6) . .
C20 C21 Fe1 70.6(4) . .
C22 C21 Fe1 69.3(4) . .
C20 C21 H21A 126.1 . .
C22 C21 H21A 126.1 . .
Fe1 C21 H21A 126.1 . .
C23 C22 C21 107.7(6) . .
C23 C22 Fe1 70.6(3) . .
C21 C22 Fe1 69.4(4) . .
C23 C22 H22A 126.1 . .
C21 C22 H22A 126.1 . .
Fe1 C22 H22A 126.1 . .
C22 C23 C19 109.3(6) . .
C22 C23 Fe1 68.7(3) . .
C19 C23 Fe1 72.2(3) . .
C22 C23 H23A 125.4 . .
C19 C23 H23A 125.4 . .
Fe1 C23 H23A 125.4 . .
C31 C24 C25 118.2(5) . .
C31 C24 N1 120.9(5) . .
C25 C24 N1 120.9(5) . .
C27 C25 C24 119.6(5) . .
C27 C25 C26 119.4(5) . .
C24 C25 C26 121.0(5) . .
C25 C26 H26A 109.5 . .
C25 C26 H26B 109.5 . .
H26A C26 H26B 109.5 . .
C25 C26 H26C 109.5 . .
H26A C26 H26C 109.5 . .
H26B C26 H26C 109.5 . .
C28 C27 C25 122.4(5) . .
C28 C27 H27A 118.8 . .
C25 C27 H27A 118.8 . .
C30 C28 C27 117.4(5) . .
C30 C28 C29 121.1(6) . .
C27 C28 C29 121.5(6) . .
C28 C29 H29A 109.5 . .
C28 C29 H29B 109.5 . .
H29A C29 H29B 109.5 . .
C28 C29 H29C 109.5 . .
H29A C29 H29C 109.5 . .
H29B C29 H29C 109.5 . .
C31 C30 C28 121.7(6) . .
C31 C30 H30A 119.1 . .
C28 C30 H30A 119.1 . .
C30 C31 C24 120.7(5) . .
C30 C31 C32 119.5(5) . .
C24 C31 C32 119.8(5) . .
C31 C32 H32A 109.5 . .
C31 C32 H32B 109.5 . .
H32A C32 H32B 109.5 . .
C31 C32 H32C 109.5 . .
H32A C32 H32C 109.5 . .
H32B C32 H32C 109.5 . .
C34 C33 C38 119.3(6) . .
C34 C33 N2 120.6(5) . .
C38 C33 N2 120.1(6) . .
C35 C34 C33 119.3(6) . .
C35 C34 C40 119.9(6) . .
C33 C34 C40 120.8(6) . .
C36 C35 C34 121.9(7) . .
C36 C35 H35A 119.1 . .
C34 C35 H35A 119.1 . .
C37 C36 C35 118.0(6) . .
C37 C36 C41 121.6(7) . .
C35 C36 C41 120.5(8) . .
C36 C37 C38 122.6(7) . .
C36 C37 H37A 118.7 . .
C38 C37 H37A 118.7 . .
C37 C38 C33 118.9(7) . .
C37 C38 C39 120.5(6) . .
C33 C38 C39 120.6(6) . .
C38 C39 H39A 109.5 . .
C38 C39 H39B 109.5 . .
H39A C39 H39B 109.5 . .
C38 C39 H39C 109.5 . .
H39A C39 H39C 109.5 . .
H39B C39 H39C 109.5 . .
C34 C40 H40A 109.5 . .
C34 C40 H40B 109.5 . .
H40A C40 H40B 109.5 . .
C34 C40 H40C 109.5 . .
H40A C40 H40C 109.5 . .
H40B C40 H40C 109.5 . .
C36 C41 H41A 109.5 . .
C36 C41 H41B 109.5 . .
H41A C41 H41B 109.5 . .
C36 C41 H41C 109.5 . .
H41A C41 H41C 109.5 . .
H41B C41 H41C 109.5 . .
C1S C1S C6S 102.6(9) 2 2
C1S C1S C2S 160.1(14) 2 .
C6S C1S C2S 62.2(7) 2 .
C1S C1S C6S 45.6(4) 2 .
C6S C1S C6S 57.9(7) 2 .
C2S C1S C6S 120.0 . .
C6S C2S C1S 44.5(3) 2 .
C6S C2S C3S 75.5(3) 2 .
C1S C2S C3S 120.0 . .
C2S C3S C4S 120.0 . .
C2S C3S C6S 49.31(19) . 2
C4S C3S C6S 70.7(2) . 2
C2S C3S C5S 92.42(18) . 2
C4S C3S C5S 29.3(3) . 2
C6S C3S C5S 43.7(3) 2 2
C5S C4S C5S 22.2(13) 2 .
C5S C4S C3S 109.6(5) 2 .
C5S C4S C3S 120.0 . .
C5S C4S C6S 51.9(4) 2 2
C5S C4S C6S 58.8(4) . 2
C3S C4S C6S 61.3(4) . 2
C5S C5S C4S 116(4) 2 2
C5S C5S C4S 42(2) 2 .
C4S C5S C4S 139.8(10) 2 .
C5S C5S C6S 98.3(6) 2 .
C4S C5S C6S 92.3(4) 2 .
C4S C5S C6S 120.0 . .
C5S C5S C6S 60.3(7) 2 2
C4S C5S C6S 132.6(14) 2 2
C4S C5S C6S 72.6(4) . 2
C6S C5S C6S 47.5(4) . 2
C5S C5S C3S 130(3) 2 2
C4S C5S C3S 41.1(6) 2 2
C4S C5S C3S 171.6(9) . 2
C6S C5S C3S 54.55(13) . 2
C6S C5S C3S 101.5(4) 2 2
C1S C6S C6S 76.6(10) 2 2
C1S C6S C2S 73.2(6) 2 2
C6S C6S C2S 149.6(4) 2 2
C1S C6S C5S 149.3(11) 2 .
C6S C6S C5S 74.63(8) 2 .
C2S C6S C5S 135.7(4) 2 .
C1S C6S C1S 31.8(10) 2 .
C6S C6S C1S 45.5 2 .
C2S C6S C1S 104.2(4) 2 .
C5S C6S C1S 120.0 . .
C1S C6S C5S 134.4(11) 2 2
C6S C6S C5S 57.9(5) 2 2
C2S C6S C5S 151.5(9) 2 2
C5S C6S C5S 21.4(7) . 2
C1S C6S C5S 102.7(5) . 2
C1S C6S C3S 128.3(11) 2 2
C6S C6S C3S 154.2(6) 2 2
C2S C6S C3S 55.1(5) 2 2
C5S C6S C3S 81.8(3) . 2
C1S C6S C3S 157.1(6) . 2
C5S C6S C3S 96.6(5) 2 2
C1S C6S C4S 173.5(17) 2 2
C6S C6S C4S 106.5(7) 2 2
C2S C6S C4S 103.1(8) 2 2
C5S C6S C4S 35.9(8) . 2
C1S C6S C4S 149.9(8) . 2
C5S C6S C4S 48.67(18) 2 2
C3S C6S C4S 48.0(5) 2 2
C8S C7S C12S 120.0 . .
C8S C7S C11S 78.4(2) . 3_756
C12S C7S C11S 41.6(2) . 3_756
C9S C8S C7S 120.0 . .
C9S C8S C11S 65.38(10) . 3_756
C7S C8S C11S 54.62(10) . 3_756
C8S C9S C10S 119.9 . .
C8S C9S C11S 70.0(3) . 3_756
C10S C9S C11S 49.9(3) . 3_756
C9S C10S C11S 81.08(14) 3_756 .
C9S C10S C9S 158.50(15) 3_756 .
C11S C10S C9S 120.4 . .
C9S C10S C11S 120.6(5) 3_756 3_756
C11S C10S C11S 39.6(4) . 3_756
C9S C10S C11S 80.9(4) . 3_756
C11S C11S C12S 88.0(9) 3_756 3_756
C11S C11S C12S 49.3 3_756 .
C12S C11S C12S 38.6(9) 3_756 .
C11S C11S C10S 70.3 3_756 .
C12S C11S C10S 158.3(9) 3_756 .
C12S C11S C10S 119.7 . .
C11S C11S C7S 149.0(8) 3_756 3_756
C12S C11S C7S 61.1(4) 3_756 3_756
C12S C11S C7S 99.7(8) . 3_756
C10S C11S C7S 140.7(8) . 3_756
C11S C11S C9S 119.4(5) 3_756 3_756
C12S C11S C9S 152.7(10) 3_756 3_756
C12S C11S C9S 168.6(5) . 3_756
C10S C11S C9S 49.1(5) . 3_756
C7S C11S C9S 91.6(6) 3_756 3_756
C11S C11S C8S 163.92(18) 3_756 3_756
C12S C11S C8S 108.1(9) 3_756 3_756
C12S C11S C8S 146.69(11) . 3_756
C10S C11S C8S 93.64(10) . 3_756
C7S C11S C8S 47.0(8) 3_756 3_756
C9S C11S C8S 44.6(4) 3_756 3_756
C12S C12S C11S 92.0(6) 3_756 3_756
C12S C12S C11S 49.3 3_756 .
C11S C12S C11S 42.7(6) 3_756 .
C12S C12S C7S 169.31(13) 3_756 .
C11S C12S C7S 77.3(6) 3_756 .
C11S C12S C7S 120.0 . .

loop_
_geom_bond_atom_site_label_1
_geom_bond_atom_site_label_2
_geom_bond_distance
_geom_bond_site_symmetry_2
Lu1 N1 2.155(5) .
Lu1 N2 2.182(5) .
Lu1 O1 2.243(4) .
Lu1 C1 2.375(6) .
Lu1 C19 2.741(6) .
Lu1 C14 2.753(6) .
Lu1 C2 2.985(6) .
Lu1 Fe1 3.1187(8) .
Fe1 C16 2.021(7) .
Fe1 C22 2.030(6) .
Fe1 C21 2.031(6) .
Fe1 C17 2.032(7) .
Fe1 C20 2.051(6) .
Fe1 C23 2.054(6) .
Fe1 C18 2.063(7) .
Fe1 C15 2.064(6) .
Fe1 C19 2.116(6) .
Fe1 C14 2.118(6) .
N1 C24 1.418(7) .
N1 C19 1.419(7) .
N2 C14 1.405(8) .
N2 C33 1.421(8) .
O1 C13 1.470(7) .
O1 C10 1.471(8) .
C1 C2 1.476(9) .
C1 H1A 0.9900 .
C1 H1B 0.9900 .
C2 C9 1.386(9) .
C2 C3 1.412(9) .
C3 C4 1.390(10) .
C3 H3A 0.9500 .
C4 C6 1.374(11) .
C4 C5 1.509(10) .
C5 H5A 0.9800 .
C5 H5B 0.9800 .
C5 H5C 0.9800 .
C6 C7 1.389(11) .
C6 H6A 0.9500 .
C7 C9 1.401(10) .
C7 C8 1.509(12) .
C8 H8A 0.9800 .
C8 H8B 0.9800 .
C8 H8C 0.9800 .
C9 H9A 0.9500 .
C10 C11 1.484(10) .
C10 H10A 0.9900 .
C10 H10B 0.9900 .
C11 C12 1.511(11) .
C11 H11A 0.9900 .
C11 H11B 0.9900 .
C12 C13 1.496(9) .
C12 H12A 0.9900 .
C12 H12B 0.9900 .
C13 H13A 0.9900 .
C13 H13B 0.9900 .
C14 C18 1.425(10) .
C14 C15 1.440(11) .
C15 C16 1.418(10) .
C15 H15A 1.0000 .
C16 C17 1.395(15) .
C16 H16A 1.0000 .
C17 C18 1.429(12) .
C17 H17A 1.0000 .
C18 H18A 1.0000 .
C19 C23 1.437(9) .
C19 C20 1.441(9) .
C20 C21 1.410(9) .
C20 H20A 1.0000 .
C21 C22 1.432(11) .
C21 H21A 1.0000 .
C22 C23 1.420(9) .
C22 H22A 1.0000 .
C23 H23A 1.0000 .
C24 C31 1.401(8) .
C24 C25 1.410(8) .
C25 C27 1.391(8) .
C25 C26 1.520(8) .
C26 H26A 0.9800 .
C26 H26B 0.9800 .
C26 H26C 0.9800 .
C27 C28 1.391(8) .
C27 H27A 0.9500 .
C28 C30 1.390(8) .
C28 C29 1.505(8) .
C29 H29A 0.9800 .
C29 H29B 0.9800 .
C29 H29C 0.9800 .
C30 C31 1.389(8) .
C30 H30A 0.9500 .
C31 C32 1.517(8) .
C32 H32A 0.9800 .
C32 H32B 0.9800 .
C32 H32C 0.9800 .
C33 C34 1.412(10) .
C33 C38 1.416(9) .
C34 C35 1.397(9) .
C34 C40 1.500(9) .
C35 C36 1.393(10) .
C35 H35A 0.9500 .
C36 C37 1.384(12) .
C36 C41 1.517(10) .
C37 C38 1.395(9) .
C37 H37A 0.9500 .
C38 C39 1.503(11) .
C39 H39A 0.9800 .
C39 H39B 0.9800 .
C39 H39C 0.9800 .
C40 H40A 0.9800 .
C40 H40B 0.9800 .
C40 H40C 0.9800 .
C41 H41A 0.9800 .
C41 H41B 0.9800 .
C41 H41C 0.9800 .
C1S C1S 0.750(19) 2
C1S C6S 1.018(3) 2
C1S C2S 1.3900 .
C1S C6S 1.3900 .
C2S C6S 1.284(11) 2
C2S C3S 1.3900 .
C3S C4S 1.3900 .
C3S C6S 1.640(12) 2
C3S C5S 1.993(17) 2
C4S C5S 1.036(19) 2
C4S C5S 1.3900 .
C4S C6S 1.766(4) 2
C5S C5S 0.58(2) 2
C5S C4S 1.04(2) 2
C5S C6S 1.3900 .
C5S C6S 1.583(7) 2
C5S C3S 1.993(14) 2
C6S C1S 1.018(8) 2
C6S C6S 1.210(13) 2
C6S C2S 1.284(14) 2
C6S C5S 1.583(10) 2
C6S C3S 1.640(13) 2
C6S C4S 1.766(8) 2
C7S C8S 1.3900 .
C7S C12S 1.3900 .
C7S C11S 1.549(10) 3_756
C8S C9S 1.3900 .
C8S C11S 1.861(11) 3_756
C9S C10S 1.3813 .
C9S C11S 1.800(6) 3_756
C10S C9S 1.377(18) 3_756
C10S C11S 1.3930 .
C10S C11S 1.395(4) 3_756
C11S C11S 0.943(11) 3_756
C11S C12S 1.0550 3_756
C11S C12S 1.3900 .
C11S C7S 1.549(10) 3_756
C11S C9S 1.800(9) 3_756
C11S C8S 1.861(12) 3_756
C12S C12S 0.868(17) 3_756
C12S C11S 1.0550 3_756
